data_1506884
loop_
_publ_author_name
'Hua, Jiang'
'Lin, Wenbin'

_publ_section_title
;
 Chiral metallacyclophanes: self-assembly, characterization, and
 application in asymmetric catalysis.
;
_journal_issue 6
_journal_name_full 'Organic letters'
_journal_page_first 861
_journal_page_last 864
_journal_paper_doi 10.1021/ol036111v
_journal_volume 6
_journal_year 2004
_chemical_formula_sum 'C74 H88 O5 P4 Pt2'
_chemical_formula_weight 1571.50
_chemical_name_systematic
; 
 ? 
;
_space_group_IT_number 4
_symmetry_cell_setting monoclinic
_symmetry_space_group_name_Hall 'P 2yb'
_symmetry_space_group_name_H-M 'P 1 21 1'
_atom_sites_solution_hydrogens geom
_atom_sites_solution_primary direct
_atom_sites_solution_secondary difmap
_audit_creation_method SHELXL-97
_cell_angle_alpha 90.00
_cell_angle_beta 114.3870(10)
_cell_angle_gamma 90.00
_cell_formula_units_Z 4
_cell_length_a 13.9988(10)
_cell_length_b 38.171(3)
_cell_length_c 14.5336(11)
_cell_measurement_temperature 173(2)
_cell_volume 7073.1(9)
_computing_structure_refinement 'SHELXL-97 (Sheldrick, 1997)'
_computing_structure_solution 'SHELXS-97 (Sheldrick, 1990)'
_diffrn_ambient_temperature 173(2)
_diffrn_measured_fraction_theta_full 0.999
_diffrn_measured_fraction_theta_max 0.999
_diffrn_radiation_monochromator graphite
_diffrn_radiation_source 'fine-focus sealed tube'
_diffrn_radiation_type MoK\a
_diffrn_radiation_wavelength 0.71073
_diffrn_reflns_av_R_equivalents 0.0756
_diffrn_reflns_av_sigmaI/netI 0.1311
_diffrn_reflns_limit_h_max 16
_diffrn_reflns_limit_h_min -13
_diffrn_reflns_limit_k_max 45
_diffrn_reflns_limit_k_min -45
_diffrn_reflns_limit_l_max 16
_diffrn_reflns_limit_l_min -17
_diffrn_reflns_number 48186
_diffrn_reflns_theta_full 25.00
_diffrn_reflns_theta_max 25.00
_diffrn_reflns_theta_min 1.07
_exptl_absorpt_coefficient_mu 4.089
_exptl_crystal_density_diffrn 1.476
_exptl_crystal_density_method 'not measured'
_exptl_crystal_F_000 3152
_refine_diff_density_max 1.190
_refine_diff_density_min -2.073
_refine_diff_density_rms 0.198
_refine_ls_abs_structure_details 'Flack H D (1983), Acta Cryst. A39, 876-881'
_refine_ls_abs_structure_Flack -0.005(8)
_refine_ls_extinction_method none
_refine_ls_goodness_of_fit_ref 1.058
_refine_ls_hydrogen_treatment mixed
_refine_ls_matrix_type full
_refine_ls_number_parameters 813
_refine_ls_number_reflns 23971
_refine_ls_number_restraints 1
_refine_ls_restrained_S_all 1.058
_refine_ls_R_factor_all 0.1034
_refine_ls_R_factor_gt 0.0676
_refine_ls_shift/su_max 0.503
_refine_ls_shift/su_mean 0.014
_refine_ls_structure_factor_coef Fsqd
_refine_ls_weighting_details 'calc w=1/[\s^2^(Fo^2^)+(0.0653P)^2^+0.0000P] where P=(Fo^2^+2Fc^2^)/3'
_refine_ls_weighting_scheme calc
_refine_ls_wR_factor_gt 0.1352
_refine_ls_wR_factor_ref 0.1520
_reflns_number_gt 17621
_reflns_number_total 23971
_reflns_threshold_expression >2sigma(I)
_cod_data_source_file ol036111vsi20031029_105246.cif
_cod_data_source_block Compound_4
_cod_depositor_comments
;
The following automatic conversions were performed:

'_symmetry_cell_setting' value 'Monoclinic' changed to 'monoclinic'
according to /home/saulius/struct/CIF-dictionaries/cif_core.dic
dictionary named 'cif_core.dic' version 2.4.1 from 2010-06-29.

Automatic conversion script
Id: cif_fix_values 1715 2011-07-08 13:25:40Z adriana 
;
_cod_original_sg_symbol_H-M P2(1)
_cod_database_code 1506884

loop_
_symmetry_equiv_pos_as_xyz
'x, y, z'
'-x, y+1/2, -z'

loop_
_atom_site_label
_atom_site_type_symbol
_atom_site_fract_x
_atom_site_fract_y
_atom_site_fract_z
_atom_site_U_iso_or_equiv
_atom_site_adp_type
_atom_site_occupancy
_atom_site_symmetry_multiplicity
_atom_site_calc_flag
_atom_site_refinement_flags
_atom_site_disorder_assembly
_atom_site_disorder_group
Pt1 Pt 1.29899(5) 0.446638(16) -0.42386(4) 0.02583(16) Uani 1 1 d . A .
Pt2 Pt 1.23667(5) 0.612150(16) 0.23341(4) 0.02363(15) Uani 1 1 d . A .
Pt3 Pt 1.57172(5) 0.765288(16) 0.18767(4) 0.02217(15) Uani 1 1 d . . .
Pt4 Pt 1.48938(5) 0.930880(15) 0.82652(4) 0.02308(15) Uani 1 1 d . D .
P1 P 1.4213(4) 0.40380(12) -0.4062(3) 0.0341(11) Uani 1 1 d . . .
P2 P 1.1479(4) 0.41722(13) -0.5280(3) 0.0351(11) Uani 1 1 d . . .
P3 P 1.1957(4) 0.59378(12) 0.3648(3) 0.0328(11) Uani 1 1 d . . .
P4 P 1.3191(3) 0.66552(11) 0.2837(3) 0.0287(10) Uani 1 1 d . . .
P5 P 1.7262(3) 0.73948(12) 0.2019(3) 0.0320(11) Uani 1 1 d . C .
P6 P 1.4978(3) 0.78088(12) 0.0193(3) 0.0290(10) Uani 1 1 d . . .
P7 P 1.6156(3) 0.97089(11) 0.9200(3) 0.0267(10) Uani 1 1 d . . .
P8 P 1.3403(4) 0.96078(13) 0.8116(4) 0.0399(13) Uani 1 1 d . . .
O1 O 1.3651(8) 0.5478(3) -0.2427(8) 0.034(3) Uani 1 1 d . . .
H1A H 1.3344 0.5642 -0.2272 0.051 Uiso 1 1 calc R . .
O2 O 1.4358(9) 0.5770(3) 0.0289(8) 0.037(3) Uani 1 1 d . A .
H2A H 1.4796 0.5641 0.0193 0.055 Uiso 1 1 calc R . .
O3 O 1.1494(8) 0.4958(3) -0.2298(7) 0.035(3) Uani 1 1 d . . .
H3A H 1.1476 0.4938 -0.1730 0.053 Uiso 1 1 calc R . .
O4 O 1.0919(9) 0.5636(3) -0.0876(8) 0.032(3) Uani 1 1 d . A .
H4A H 1.0835 0.5662 -0.1478 0.048 Uiso 1 1 calc R . .
O5 O 1.7054(9) 0.8000(3) 0.5373(7) 0.039(3) Uani 1 1 d . . .
H5A H 1.7278 0.8162 0.5801 0.059 Uiso 1 1 calc R . .
O6 O 1.6069(8) 0.8203(3) 0.7181(8) 0.034(3) Uani 1 1 d . . .
H6A H 1.5955 0.8004 0.6905 0.051 Uiso 1 1 calc R . .
O7 O 1.3910(8) 0.8060(3) 0.4011(7) 0.028(3) Uani 1 1 d . . .
H7A H 1.4007 0.8206 0.4472 0.041 Uiso 1 1 calc R . .
O8 O 1.3139(9) 0.8725(3) 0.4990(9) 0.041(3) Uani 1 1 d . . .
H8A H 1.3043 0.8710 0.4382 0.062 Uiso 1 1 calc R . .
O10 O 1.017(2) 0.1487(9) -0.768(2) 0.194(12) Uiso 1 1 d . . .
O11 O 0.9454(15) 0.2012(5) -0.7646(14) 0.100(6) Uiso 1 1 d . . .
C1 C 1.4117(13) 0.4786(4) -0.3416(12) 0.029(4) Uiso 1 1 d . . .
C2 C 1.4790(14) 0.4986(5) -0.2849(12) 0.036(4) Uiso 1 1 d . A .
C3 C 1.5366(12) 0.5249(4) -0.2107(11) 0.026(4) Uiso 1 1 d . . .
C4 C 1.6434(12) 0.5275(4) -0.1606(11) 0.029(4) Uiso 1 1 d . A .
H4B H 1.6866 0.5107 -0.1730 0.035 Uiso 1 1 calc R . .
C5 C 1.6897(12) 0.5543(4) -0.0920(11) 0.028(4) Uiso 1 1 d . . .
C6 C 1.8024(13) 0.5588(5) -0.0439(12) 0.036(4) Uiso 1 1 d . A .
H6B H 1.8462 0.5428 -0.0586 0.044 Uiso 1 1 calc R . .
C7 C 1.8470(14) 0.5857(4) 0.0221(12) 0.037(4) Uiso 1 1 d . . .
H7B H 1.9212 0.5875 0.0552 0.044 Uiso 1 1 calc R A .
C8 C 1.7846(12) 0.6104(5) 0.0411(11) 0.033(4) Uiso 1 1 d . A .
H8B H 1.8168 0.6293 0.0855 0.040 Uiso 1 1 calc R . .
C9 C 1.6770(11) 0.6079(4) -0.0033(10) 0.020(3) Uiso 1 1 d . . .
H9A H 1.6360 0.6248 0.0124 0.024 Uiso 1 1 calc R A .
C10 C 1.6259(12) 0.5804(4) -0.0725(11) 0.027(4) Uiso 1 1 d . A .
C11 C 1.5139(11) 0.5778(4) -0.1241(10) 0.019(3) Uiso 1 1 d . . .
C12 C 1.4737(13) 0.5519(4) -0.1902(11) 0.028(4) Uiso 1 1 d . A .
C13 C 1.4420(11) 0.6041(4) -0.1132(10) 0.013(3) Uiso 1 1 d . A .
C14 C 1.4018(12) 0.6019(4) -0.0427(10) 0.021(3) Uiso 1 1 d . . .
C15 C 1.3279(11) 0.6267(4) -0.0401(10) 0.019(3) Uiso 1 1 d . A .
C16 C 1.2924(12) 0.6522(4) -0.1109(11) 0.027(4) Uiso 1 1 d . . .
H16A H 1.2386 0.6675 -0.1117 0.032 Uiso 1 1 calc R A .
C17 C 1.3338(12) 0.6564(4) -0.1834(11) 0.024(3) Uiso 1 1 d . A .
C18 C 1.3004(13) 0.6830(4) -0.2529(12) 0.034(4) Uiso 1 1 d . . .
H18A H 1.2447 0.6976 -0.2546 0.041 Uiso 1 1 calc R A .
C19 C 1.3453(13) 0.6896(5) -0.3213(12) 0.037(4) Uiso 1 1 d . A .
H19A H 1.3224 0.7086 -0.3673 0.045 Uiso 1 1 calc R . .
C20 C 1.4271(12) 0.6666(4) -0.3196(11) 0.029(4) Uiso 1 1 d . . .
H20A H 1.4607 0.6702 -0.3638 0.035 Uiso 1 1 calc R A .
C21 C 1.4557(13) 0.6388(4) -0.2518(11) 0.030(4) Uiso 1 1 d . A .
H21A H 1.5068 0.6227 -0.2533 0.036 Uiso 1 1 calc R . .
C22 C 1.4138(11) 0.6336(4) -0.1830(10) 0.019(3) Uiso 1 1 d . . .
C23 C 1.2916(11) 0.6237(4) 0.0388(10) 0.021(3) Uiso 1 1 d . . .
C24 C 1.2709(13) 0.6193(5) 0.1137(12) 0.040(4) Uiso 1 1 d . A .
C25 C 1.1996(13) 0.4853(4) -0.4258(12) 0.031(4) Uiso 1 1 d . . .
C26 C 1.1344(13) 0.5057(4) -0.4182(12) 0.030(4) Uiso 1 1 d . A .
C27 C 1.0534(12) 0.5192(4) -0.3929(11) 0.022(3) Uiso 1 1 d . . .
C28 C 0.9680(12) 0.5377(4) -0.4600(11) 0.027(4) Uiso 1 1 d . A .
H28A H 0.9637 0.5436 -0.5251 0.033 Uiso 1 1 calc R . .
C29 C 0.8862(12) 0.5479(4) -0.4306(11) 0.027(4) Uiso 1 1 d . . .
C30 C 0.7960(16) 0.5647(5) -0.5028(15) 0.055(5) Uiso 1 1 d . A .
H30A H 0.7907 0.5698 -0.5687 0.066 Uiso 1 1 calc R . .
C31 C 0.713(2) 0.5738(6) -0.4738(18) 0.078(7) Uiso 1 1 d . . .
H31A H 0.6504 0.5837 -0.5220 0.093 Uiso 1 1 calc R A .
C32 C 0.7245(16) 0.5682(5) -0.3754(15) 0.057(6) Uiso 1 1 d . A .
H32A H 0.6716 0.5758 -0.3549 0.068 Uiso 1 1 calc R . .
C33 C 0.8138(14) 0.5514(5) -0.3074(14) 0.043(5) Uiso 1 1 d . . .
H33A H 0.8179 0.5462 -0.2420 0.051 Uiso 1 1 calc R A .
C34 C 0.8985(12) 0.5419(4) -0.3305(11) 0.027(4) Uiso 1 1 d . A .
C35 C 0.9876(12) 0.5234(4) -0.2644(11) 0.023(3) Uiso 1 1 d . . .
C36 C 1.0629(11) 0.5137(4) -0.2934(10) 0.021(3) Uiso 1 1 d . A .
C37 C 0.9942(12) 0.5126(4) -0.1598(11) 0.025(4) Uiso 1 1 d . A .
C38 C 0.9490(11) 0.4797(4) -0.1503(11) 0.022(3) Uiso 1 1 d . . .
C39 C 0.9003(12) 0.4563(4) -0.2286(12) 0.033(4) Uiso 1 1 d . A .
H39A H 0.8928 0.4622 -0.2948 0.039 Uiso 1 1 calc R . .
C40 C 0.8626(14) 0.4245(5) -0.2126(13) 0.041(5) Uiso 1 1 d . . .
H40A H 0.8292 0.4091 -0.2679 0.049 Uiso 1 1 calc R A .
C41 C 0.8724(14) 0.4148(5) -0.1177(13) 0.046(5) Uiso 1 1 d . A .
H41A H 0.8475 0.3927 -0.1076 0.055 Uiso 1 1 calc R . .
C42 C 0.9176(12) 0.4370(4) -0.0396(12) 0.033(4) Uiso 1 1 d . . .
H42A H 0.9231 0.4304 0.0255 0.039 Uiso 1 1 calc R A .
C43 C 0.9578(11) 0.4705(4) -0.0526(10) 0.019(3) Uiso 1 1 d . A .
C44 C 1.0096(12) 0.4927(4) 0.0314(12) 0.031(4) Uiso 1 1 d . . .
H44A H 1.0139 0.4861 0.0961 0.037 Uiso 1 1 calc R A .
C45 C 1.0537(11) 0.5236(4) 0.0202(10) 0.023(3) Uiso 1 1 d . A .
C46 C 1.0466(12) 0.5331(4) -0.0788(11) 0.024(3) Uiso 1 1 d . . .
C47 C 1.1091(13) 0.5470(4) 0.1022(12) 0.031(4) Uiso 1 1 d . . .
C48 C 1.1590(12) 0.5700(4) 0.1592(11) 0.023(3) Uiso 1 1 d . A .
C49 C 1.3997(16) 0.3604(5) -0.3614(14) 0.051(5) Uiso 1 1 d . . .
H49A H 1.3494 0.3470 -0.4195 0.061 Uiso 1 1 calc R . .
H49B H 1.4668 0.3474 -0.3339 0.061 Uiso 1 1 calc R . .
C50 C 1.3572(17) 0.3629(6) -0.2797(15) 0.063(6) Uiso 1 1 d . . .
H50A H 1.3471 0.3393 -0.2589 0.095 Uiso 1 1 calc R . .
H50B H 1.2900 0.3753 -0.3069 0.095 Uiso 1 1 calc R . .
H50C H 1.4074 0.3757 -0.2213 0.095 Uiso 1 1 calc R . .
C51 C 1.4368(16) 0.3942(5) -0.5246(14) 0.056(6) Uiso 1 1 d . . .
H51A H 1.4887 0.3752 -0.5118 0.068 Uiso 1 1 calc R . .
H51B H 1.3690 0.3859 -0.5766 0.068 Uiso 1 1 calc R . .
C52 C 1.4720(19) 0.4255(6) -0.5640(17) 0.083(7) Uiso 1 1 d . . .
H52A H 1.4783 0.4193 -0.6267 0.125 Uiso 1 1 calc R . .
H52B H 1.5402 0.4334 -0.5137 0.125 Uiso 1 1 calc R . .
H52C H 1.4205 0.4444 -0.5775 0.125 Uiso 1 1 calc R . .
C53 C 1.5578(15) 0.4146(6) -0.3250(13) 0.052(5) Uiso 1 1 d . . .
H53A H 1.6043 0.3987 -0.3417 0.062 Uiso 1 1 calc R . .
H53B H 1.5721 0.4388 -0.3403 0.062 Uiso 1 1 calc R . .
C54 C 1.5861(17) 0.4119(6) -0.2109(15) 0.068(6) Uiso 1 1 d . . .
H54A H 1.6600 0.4182 -0.1728 0.101 Uiso 1 1 calc R . .
H54B H 1.5744 0.3879 -0.1943 0.101 Uiso 1 1 calc R . .
H54C H 1.5419 0.4280 -0.1930 0.101 Uiso 1 1 calc R . .
C55 C 1.1450(16) 0.3693(5) -0.5415(15) 0.054(5) Uiso 1 1 d . A .
H55A H 1.1874 0.3632 -0.5793 0.065 Uiso 1 1 calc R . .
H55B H 1.1812 0.3592 -0.4730 0.065 Uiso 1 1 calc R . .
C56 C 1.0383(15) 0.3505(5) -0.5934(14) 0.054(5) Uiso 1 1 d . . .
H56A H 1.0499 0.3253 -0.5965 0.081 Uiso 1 1 calc R A .
H56B H 1.0010 0.3597 -0.6621 0.081 Uiso 1 1 calc R . .
H56C H 0.9963 0.3546 -0.5547 0.081 Uiso 1 1 calc R . .
C57 C 1.114(4) 0.4254(12) -0.666(3) 0.064(13) Uiso 0.50 1 d P A 1
H57A H 1.1653 0.4132 -0.6857 0.077 Uiso 0.50 1 calc PR A 1
H57B H 1.0436 0.4157 -0.7075 0.077 Uiso 0.50 1 calc PR A 1
C58 C 1.115(4) 0.4632(12) -0.688(4) 0.075(14) Uiso 0.50 1 d P A 1
H58A H 1.1001 0.4666 -0.7590 0.113 Uiso 0.50 1 calc PR A 1
H58B H 1.1836 0.4731 -0.6454 0.113 Uiso 0.50 1 calc PR A 1
H58C H 1.0607 0.4751 -0.6725 0.113 Uiso 0.50 1 calc PR A 1
C161 C 1.085(3) 0.4412(11) -0.656(3) 0.038(9) Uiso 0.50 1 d P A 2
H16B H 1.0323 0.4258 -0.7069 0.045 Uiso 0.50 1 calc PR A 2
H16C H 1.0486 0.4626 -0.6491 0.045 Uiso 0.50 1 calc PR A 2
C162 C 1.177(3) 0.4522(10) -0.697(2) 0.040(9) Uiso 0.50 1 d P A 2
H16D H 1.1440 0.4639 -0.7622 0.060 Uiso 0.50 1 calc PR A 2
H16E H 1.2131 0.4310 -0.7033 0.060 Uiso 0.50 1 calc PR A 2
H16F H 1.2276 0.4681 -0.6476 0.060 Uiso 0.50 1 calc PR A 2
C59 C 1.028(2) 0.4271(7) -0.5122(19) 0.085(8) Uiso 1 1 d . A .
C60 C 1.022(3) 0.4205(11) -0.430(3) 0.060(12) Uiso 0.50 1 d P A 1
H60A H 0.9545 0.4286 -0.4331 0.090 Uiso 0.50 1 calc PR A 1
H60B H 1.0790 0.4326 -0.3748 0.090 Uiso 0.50 1 calc PR A 1
H60C H 1.0287 0.3952 -0.4175 0.090 Uiso 0.50 1 calc PR A 1
C165 C 1.077(4) 0.4096(13) -0.384(3) 0.072(14) Uiso 0.50 1 d P A 2
H16G H 1.0231 0.4119 -0.3579 0.108 Uiso 0.50 1 calc PR A 2
H16H H 1.1399 0.4227 -0.3401 0.108 Uiso 0.50 1 calc PR A 2
H16I H 1.0953 0.3848 -0.3842 0.108 Uiso 0.50 1 calc PR A 2
C61 C 1.2220(12) 0.6197(4) 0.4763(11) 0.032(4) Uiso 1 1 d . B .
H61A H 1.2983 0.6244 0.5089 0.038 Uiso 1 1 calc R . .
H61B H 1.1862 0.6426 0.4547 0.038 Uiso 1 1 calc R . .
C62 C 1.1890(14) 0.6042(5) 0.5561(12) 0.042(5) Uiso 1 1 d . . .
H62A H 1.2072 0.6205 0.6128 0.063 Uiso 1 1 calc R B .
H62B H 1.2256 0.5819 0.5805 0.063 Uiso 1 1 calc R . .
H62C H 1.1131 0.6001 0.5260 0.063 Uiso 1 1 calc R . .
C63 C 1.063(2) 0.5770(9) 0.325(2) 0.025(8) Uiso 0.50 1 d P B 1
H63A H 1.0462 0.5604 0.2684 0.030 Uiso 0.50 1 calc PR B 1
H63B H 1.0564 0.5643 0.3821 0.030 Uiso 0.50 1 calc PR B 1
C64 C 0.985(3) 0.6081(11) 0.292(3) 0.040(9) Uiso 0.50 1 d P B 1
H64A H 0.9128 0.5993 0.2709 0.061 Uiso 0.50 1 calc PR B 1
H64B H 0.9908 0.6205 0.2361 0.061 Uiso 0.50 1 calc PR B 1
H64C H 1.0006 0.6242 0.3493 0.061 Uiso 0.50 1 calc PR B 1
C163 C 1.038(3) 0.5944(9) 0.317(2) 0.016(7) Uiso 0.50 1 d P B 2
H16J H 0.9971 0.5736 0.3061 0.019 Uiso 0.50 1 calc PR B 2
C164 C 0.988(6) 0.631(2) 0.298(5) 0.15(3) Uiso 0.50 1 d P B 2
H16K H 0.9118 0.6292 0.2751 0.220 Uiso 0.50 1 calc PR B 2
H16L H 1.0037 0.6433 0.2464 0.220 Uiso 0.50 1 calc PR B 2
H16M H 1.0169 0.6447 0.3611 0.220 Uiso 0.50 1 calc PR B 2
C65 C 1.2685(18) 0.5532(6) 0.4235(18) 0.073(7) Uiso 1 1 d . B .
H65A H 1.2404 0.5434 0.4703 0.088 Uiso 1 1 calc R . .
H65B H 1.2582 0.5356 0.3703 0.088 Uiso 1 1 calc R . .
C66 C 1.385(2) 0.5606(7) 0.481(2) 0.099(9) Uiso 1 1 d . . .
H66A H 1.4220 0.5387 0.5100 0.149 Uiso 1 1 calc R B .
H66B H 1.3955 0.5774 0.5354 0.149 Uiso 1 1 calc R . .
H66C H 1.4129 0.5704 0.4348 0.149 Uiso 1 1 calc R . .
C67 C 1.4520(15) 0.6645(5) 0.2872(14) 0.052(5) Uiso 1 1 d . B .
H67A H 1.4465 0.6606 0.2179 0.063 Uiso 1 1 calc R . .
H67B H 1.4854 0.6876 0.3101 0.063 Uiso 1 1 calc R . .
C68 C 1.5212(15) 0.6367(5) 0.3551(14) 0.052(5) Uiso 1 1 d . . .
H68A H 1.5903 0.6377 0.3532 0.078 Uiso 1 1 calc R B .
H68B H 1.4898 0.6136 0.3320 0.078 Uiso 1 1 calc R . .
H68C H 1.5288 0.6407 0.4244 0.078 Uiso 1 1 calc R . .
C69 C 1.3344(13) 0.6853(4) 0.4022(12) 0.034(4) Uiso 1 1 d . B .
H69A H 1.2651 0.6853 0.4053 0.041 Uiso 1 1 calc R . .
H69B H 1.3814 0.6701 0.4577 0.041 Uiso 1 1 calc R . .
C70 C 1.3772(15) 0.7221(5) 0.4227(14) 0.049(5) Uiso 1 1 d . . .
H70A H 1.3825 0.7298 0.4890 0.073 Uiso 1 1 calc R B .
H70B H 1.3301 0.7379 0.3704 0.073 Uiso 1 1 calc R . .
H70C H 1.4469 0.7227 0.4220 0.073 Uiso 1 1 calc R . .
C71 C 1.2558(14) 0.6985(5) 0.1900(13) 0.044(5) Uiso 1 1 d . B .
H71A H 1.2954 0.7207 0.2108 0.052 Uiso 1 1 calc R . .
H71B H 1.2567 0.6911 0.1250 0.052 Uiso 1 1 calc R . .
C72 C 1.1365(16) 0.7049(6) 0.1743(16) 0.061(6) Uiso 1 1 d . . .
H72A H 1.1046 0.7229 0.1224 0.091 Uiso 1 1 calc R B .
H72B H 1.1355 0.7128 0.2381 0.091 Uiso 1 1 calc R . .
H72C H 1.0968 0.6831 0.1530 0.091 Uiso 1 1 calc R . .
C73 C 1.4454(11) 0.7867(4) 0.1930(10) 0.022(3) Uiso 1 1 d . . .
C74 C 1.3681(12) 0.7972(4) 0.2040(11) 0.030(4) Uiso 1 1 d . . .
C75 C 1.2805(13) 0.8084(4) 0.2226(12) 0.033(4) Uiso 1 1 d . . .
C76 C 1.1829(14) 0.8128(5) 0.1462(14) 0.046(5) Uiso 1 1 d . . .
H76A H 1.1730 0.8091 0.0782 0.055 Uiso 1 1 calc R . .
C77 C 1.0945(14) 0.8230(4) 0.1675(12) 0.036(4) Uiso 1 1 d . . .
C78 C 0.9957(15) 0.8291(5) 0.0911(15) 0.049(5) Uiso 1 1 d . . .
H78A H 0.9848 0.8250 0.0230 0.059 Uiso 1 1 calc R . .
C79 C 0.9125(18) 0.8409(6) 0.1114(16) 0.062(6) Uiso 1 1 d . . .
H79A H 0.8464 0.8456 0.0576 0.074 Uiso 1 1 calc R . .
C80 C 0.9267(16) 0.8458(5) 0.2119(14) 0.051(5) Uiso 1 1 d . . .
H80A H 0.8711 0.8545 0.2268 0.061 Uiso 1 1 calc R . .
C81 C 1.0242(13) 0.8377(4) 0.2900(13) 0.036(4) Uiso 1 1 d . . .
H81A H 1.0324 0.8398 0.3580 0.043 Uiso 1 1 calc R . .
C82 C 1.1120(11) 0.8264(4) 0.2707(10) 0.022(3) Uiso 1 1 d . . .
C83 C 1.2114(12) 0.8197(4) 0.3502(11) 0.023(3) Uiso 1 1 d . . .
C84 C 1.2934(11) 0.8108(4) 0.3247(10) 0.023(3) Uiso 1 1 d . . .
C85 C 1.2223(11) 0.8180(4) 0.4566(10) 0.018(3) Uiso 1 1 d . . .
C86 C 1.1817(11) 0.7877(4) 0.4854(11) 0.022(3) Uiso 1 1 d . . .
C87 C 1.1378(11) 0.7589(4) 0.4227(11) 0.021(3) Uiso 1 1 d . . .
H87A H 1.1343 0.7590 0.3560 0.025 Uiso 1 1 calc R . .
C88 C 1.0991(12) 0.7299(4) 0.4554(11) 0.031(4) Uiso 1 1 d . . .
H88A H 1.0733 0.7101 0.4125 0.037 Uiso 1 1 calc R . .
C89 C 1.0983(12) 0.7300(4) 0.5479(11) 0.029(4) Uiso 1 1 d . . .
H89A H 1.0694 0.7105 0.5679 0.034 Uiso 1 1 calc R . .
C90 C 1.1369(13) 0.7568(4) 0.6131(12) 0.035(4) Uiso 1 1 d . . .
H90A H 1.1332 0.7562 0.6768 0.042 Uiso 1 1 calc R . .
C91 C 1.1835(11) 0.7863(4) 0.5865(10) 0.023(3) Uiso 1 1 d . . .
C92 C 1.2323(12) 0.8136(4) 0.6556(12) 0.033(4) Uiso 1 1 d . . .
H92A H 1.2341 0.8125 0.7216 0.040 Uiso 1 1 calc R . .
C93 C 1.2791(12) 0.8428(4) 0.6283(11) 0.026(4) Uiso 1 1 d . . .
C94 C 1.2683(11) 0.8434(4) 0.5250(10) 0.023(3) Uiso 1 1 d . . .
C95 C 1.3382(13) 0.8685(4) 0.6971(12) 0.031(4) Uiso 1 1 d . D .
C96 C 1.3918(12) 0.8940(4) 0.7452(11) 0.026(4) Uiso 1 1 d . . .
C97 C 1.6158(12) 0.7531(4) 0.3325(11) 0.027(4) Uiso 1 1 d . . .
C98 C 1.6324(12) 0.7438(4) 0.4182(11) 0.027(4) Uiso 1 1 d . . .
C99 C 1.6669(12) 0.7385(4) 0.5261(11) 0.025(4) Uiso 1 1 d . . .
C100 C 1.6704(12) 0.7074(4) 0.5731(11) 0.030(4) Uiso 1 1 d . . .
H10A H 1.6514 0.6865 0.5340 0.036 Uiso 1 1 calc R . .
C101 C 1.7012(12) 0.7054(4) 0.6776(11) 0.026(4) Uiso 1 1 d . . .
C102 C 1.7018(14) 0.6736(5) 0.7259(13) 0.042(5) Uiso 1 1 d . . .
H10B H 1.6798 0.6526 0.6877 0.050 Uiso 1 1 calc R . .
C103 C 1.7356(15) 0.6729(5) 0.8325(14) 0.051(5) Uiso 1 1 d . . .
H10C H 1.7374 0.6512 0.8651 0.061 Uiso 1 1 calc R . .
C104 C 1.7653(15) 0.7023(5) 0.8882(14) 0.045(5) Uiso 1 1 d . . .
H10D H 1.7862 0.7013 0.9592 0.054 Uiso 1 1 calc R . .
C105 C 1.7651(13) 0.7331(5) 0.8428(12) 0.034(4) Uiso 1 1 d . . .
H10E H 1.7859 0.7535 0.8834 0.040 Uiso 1 1 calc R . .
C106 C 1.7351(13) 0.7365(4) 0.7365(11) 0.028(4) Uiso 1 1 d . . .
C107 C 1.7388(11) 0.7691(4) 0.6915(10) 0.021(3) Uiso 1 1 d . . .
C108 C 1.7043(11) 0.7690(4) 0.5858(10) 0.023(3) Uiso 1 1 d . . .
C109 C 1.7805(12) 0.8016(4) 0.7484(10) 0.023(3) Uiso 1 1 d . . .
C110 C 1.8893(12) 0.8088(4) 0.7884(10) 0.023(3) Uiso 1 1 d . . .
C111 C 1.9649(13) 0.7849(5) 0.7861(12) 0.035(4) Uiso 1 1 d . . .
H11A H 1.9426 0.7629 0.7538 0.042 Uiso 1 1 calc R . .
C112 C 2.0657(13) 0.7922(4) 0.8275(12) 0.034(4) Uiso 1 1 d . . .
H11B H 2.1144 0.7743 0.8315 0.041 Uiso 1 1 calc R . .
C113 C 2.1063(14) 0.8274(4) 0.8679(12) 0.036(4) Uiso 1 1 d . . .
H11C H 2.1783 0.8334 0.8903 0.043 Uiso 1 1 calc R . .
C114 C 2.0334(12) 0.8510(4) 0.8711(11) 0.027(4) Uiso 1 1 d . . .
H11E H 2.0564 0.8735 0.8998 0.033 Uiso 1 1 calc R . .
C115 C 1.9258(11) 0.8429(4) 0.8334(10) 0.021(3) Uiso 1 1 d . . .
C116 C 1.8546(12) 0.8668(4) 0.8434(11) 0.028(4) Uiso 1 1 d . . .
H11F H 1.8796 0.8886 0.8762 0.033 Uiso 1 1 calc R . .
C117 C 1.7478(12) 0.8592(4) 0.8059(11) 0.026(4) Uiso 1 1 d . . .
C118 C 1.7115(13) 0.8273(4) 0.7564(12) 0.029(4) Uiso 1 1 d . . .
C119 C 1.6731(12) 0.8831(4) 0.8166(11) 0.027(4) Uiso 1 1 d . D .
C120 C 1.6029(12) 0.9009(4) 0.8217(11) 0.023(4) Uiso 1 1 d . . .
C121 C 1.8297(14) 0.7394(5) 0.3319(13) 0.042(5) Uiso 1 1 d . . .
H12A H 1.8032 0.7269 0.3764 0.050 Uiso 1 1 calc R . .
H12B H 1.8909 0.7262 0.3326 0.050 Uiso 1 1 calc R . .
C122 C 1.8659(16) 0.7760(5) 0.3753(15) 0.060(6) Uiso 1 1 d . . .
H12C H 1.9190 0.7740 0.4448 0.089 Uiso 1 1 calc R . .
H12D H 1.8058 0.7894 0.3746 0.089 Uiso 1 1 calc R . .
H12E H 1.8961 0.7882 0.3341 0.089 Uiso 1 1 calc R . .
C123 C 1.7188(19) 0.6933(6) 0.1622(17) 0.068(6) Uiso 1 1 d . . .
C124 C 1.670(3) 0.6704(9) 0.211(3) 0.034(8) Uiso 0.50 1 d P C 1
H12G H 1.6682 0.6464 0.1868 0.051 Uiso 0.50 1 calc PR C 1
H12H H 1.5983 0.6785 0.1946 0.051 Uiso 0.50 1 calc PR C 1
H12I H 1.7107 0.6712 0.2843 0.051 Uiso 0.50 1 calc PR C 1
C168 C 1.615(7) 0.676(3) 0.141(7) 0.22(5) Uiso 0.50 1 d P C 2
H16N H 1.6171 0.6516 0.1205 0.337 Uiso 0.50 1 calc PR C 2
H16O H 1.5591 0.6886 0.0865 0.337 Uiso 0.50 1 calc PR C 2
H16P H 1.6019 0.6765 0.2020 0.337 Uiso 0.50 1 calc PR C 2
C125 C 1.7938(13) 0.7574(5) 0.1287(13) 0.045(5) Uiso 1 1 d . . .
H12F H 1.7503 0.7526 0.0565 0.054 Uiso 1 1 calc R C .
H12J H 1.7971 0.7832 0.1373 0.054 Uiso 1 1 calc R . .
C126 C 1.9055(15) 0.7441(5) 0.1538(15) 0.059(6) Uiso 1 1 d . C .
H12K H 1.9331 0.7558 0.1097 0.089 Uiso 1 1 calc R . .
H12L H 1.9038 0.7188 0.1430 0.089 Uiso 1 1 calc R . .
H12M H 1.9507 0.7494 0.2245 0.089 Uiso 1 1 calc R . .
C127 C 1.5019(16) 0.8290(5) -0.0018(15) 0.054(5) Uiso 1 1 d . . .
H12N H 1.4551 0.8347 -0.0726 0.064 Uiso 1 1 calc R . .
H12O H 1.4764 0.8418 0.0429 0.064 Uiso 1 1 calc R . .
C128 C 1.6116(19) 0.8403(7) 0.0199(19) 0.090(8) Uiso 1 1 d . . .
H12P H 1.6128 0.8656 0.0092 0.135 Uiso 1 1 calc R . .
H12Q H 1.6361 0.8280 -0.0256 0.135 Uiso 1 1 calc R . .
H12R H 1.6578 0.8347 0.0901 0.135 Uiso 1 1 calc R . .
C129 C 1.3567(12) 0.7745(4) -0.0366(12) 0.033(4) Uiso 1 1 d . . .
H12S H 1.3247 0.7905 -0.0036 0.040 Uiso 1 1 calc R . .
H12T H 1.3284 0.7807 -0.1091 0.040 Uiso 1 1 calc R . .
C130 C 1.3255(14) 0.7369(5) -0.0260(13) 0.043(5) Uiso 1 1 d . . .
H13A H 1.2489 0.7348 -0.0572 0.065 Uiso 1 1 calc R . .
H13B H 1.3519 0.7307 0.0458 0.065 Uiso 1 1 calc R . .
H13C H 1.3557 0.7209 -0.0597 0.065 Uiso 1 1 calc R . .
C131 C 1.5395(15) 0.7593(5) -0.0697(13) 0.053(5) Uiso 1 1 d . . .
H13D H 1.6137 0.7657 -0.0518 0.064 Uiso 1 1 calc R . .
H13Y H 1.5371 0.7337 -0.0605 0.064 Uiso 1 1 calc R . .
C132 C 1.4758(15) 0.7677(6) -0.1827(14) 0.062(6) Uiso 1 1 d . . .
H13E H 1.5041 0.7544 -0.2234 0.093 Uiso 1 1 calc R . .
H13F H 1.4805 0.7928 -0.1941 0.093 Uiso 1 1 calc R . .
H13G H 1.4022 0.7613 -0.2022 0.093 Uiso 1 1 calc R . .
C133 C 1.6146(14) 1.0120(4) 0.8548(12) 0.038(4) Uiso 1 1 d . . .
H13H H 1.5501 1.0251 0.8449 0.046 Uiso 1 1 calc R . .
H13I H 1.6753 1.0263 0.8984 0.046 Uiso 1 1 calc R . .
C134 C 1.6192(17) 1.0069(6) 0.7496(16) 0.069(7) Uiso 1 1 d . . .
H13J H 1.6189 1.0299 0.7193 0.104 Uiso 1 1 calc R . .
H13K H 1.5581 0.9934 0.7049 0.104 Uiso 1 1 calc R . .
H13L H 1.6835 0.9943 0.7587 0.104 Uiso 1 1 calc R . .
C135 C 1.6103(15) 0.9869(5) 1.0375(13) 0.042(5) Uiso 1 1 d . . .
H13M H 1.6771 0.9988 1.0794 0.050 Uiso 1 1 calc R . .
H13N H 1.5530 1.0043 1.0207 0.050 Uiso 1 1 calc R . .
C136 C 1.5921(16) 0.9572(5) 1.0963(15) 0.059(6) Uiso 1 1 d . . .
H13O H 1.5892 0.9663 1.1581 0.088 Uiso 1 1 calc R . .
H13P H 1.6497 0.9403 1.1142 0.088 Uiso 1 1 calc R . .
H13Q H 1.5257 0.9456 1.0550 0.088 Uiso 1 1 calc R . .
C137 C 1.7539(14) 0.9589(5) 0.9629(14) 0.047(5) Uiso 1 1 d . . .
H13R H 1.7668 0.9525 0.9031 0.056 Uiso 1 1 calc R . .
H13S H 1.7970 0.9798 0.9939 0.056 Uiso 1 1 calc R . .
C138 C 1.7929(15) 0.9277(5) 1.0415(13) 0.052(5) Uiso 1 1 d . . .
H13T H 1.8669 0.9228 1.0579 0.078 Uiso 1 1 calc R . .
H13U H 1.7511 0.9067 1.0120 0.078 Uiso 1 1 calc R . .
H13V H 1.7850 0.9342 1.1032 0.078 Uiso 1 1 calc R . .
C139 C 1.299(4) 0.9557(14) 0.925(4) 0.087(16) Uiso 0.50 1 d P D 1
H13W H 1.3527 0.9659 0.9878 0.104 Uiso 0.50 1 calc PR D 1
H13X H 1.2308 0.9670 0.9100 0.104 Uiso 0.50 1 calc PR D 1
C149 C 1.250(3) 0.9306(12) 0.845(3) 0.065(12) Uiso 0.50 1 d P D 2
H14A H 1.1900 0.9446 0.8423 0.078 Uiso 0.50 1 calc PR D 2
H14B H 1.2226 0.9126 0.7910 0.078 Uiso 0.50 1 calc PR D 2
C140 C 1.292(2) 0.9137(7) 0.9353(19) 0.085(8) Uiso 1 1 d . . .
C141 C 1.351(2) 1.0093(7) 0.8390(19) 0.086(8) Uiso 1 1 d . D .
C142 C 1.249(3) 1.0327(12) 0.795(3) 0.061(13) Uiso 0.50 1 d P D 1
H14F H 1.2672 1.0571 0.8166 0.092 Uiso 0.50 1 calc PR D 1
H14G H 1.1985 1.0241 0.8205 0.092 Uiso 0.50 1 calc PR D 1
H14H H 1.2179 1.0315 0.7212 0.092 Uiso 0.50 1 calc PR D 1
C167 C 1.232(3) 1.0229(11) 0.831(3) 0.050(11) Uiso 0.50 1 d P D 2
H16Q H 1.2348 1.0480 0.8452 0.074 Uiso 0.50 1 calc PR D 2
H16R H 1.2146 1.0100 0.8801 0.074 Uiso 0.50 1 calc PR D 2
H16S H 1.1788 1.0183 0.7626 0.074 Uiso 0.50 1 calc PR D 2
C143 C 1.237(2) 0.9591(8) 0.691(2) 0.109(10) Uiso 1 1 d . D .
H14I H 1.2180 0.9343 0.6716 0.131 Uiso 1 1 calc R . .
H14J H 1.1748 0.9711 0.6922 0.131 Uiso 1 1 calc R . .
C144 C 1.268(3) 0.9760(11) 0.617(3) 0.184(18) Uiso 1 1 d . . .
H14K H 1.2100 0.9745 0.5499 0.275 Uiso 1 1 calc R D .
H14L H 1.3296 0.9641 0.6164 0.275 Uiso 1 1 calc R . .
H14M H 1.2846 1.0007 0.6355 0.275 Uiso 1 1 calc R . .
C148 C 1.088(4) 0.1517(15) -0.593(4) 0.28(3) Uiso 1 1 d . . .
H14N H 1.0870 0.1486 -0.5263 0.425 Uiso 1 1 calc R . .
H14O H 1.0985 0.1764 -0.6036 0.425 Uiso 1 1 calc R . .
H14P H 1.1443 0.1377 -0.5972 0.425 Uiso 1 1 calc R . .
C145 C 0.977(4) 0.1800(12) -0.910(3) 0.21(2) Uiso 1 1 d . . .
H14Q H 0.9534 0.2024 -0.9445 0.319 Uiso 1 1 calc R . .
H14R H 0.9275 0.1615 -0.9478 0.319 Uiso 1 1 calc R . .
H14T H 1.0468 0.1744 -0.9051 0.319 Uiso 1 1 calc R . .
C147 C 0.987(3) 0.1401(12) -0.671(3) 0.166(16) Uiso 1 1 d . . .
H14S H 0.9274 0.1543 -0.6722 0.200 Uiso 1 1 calc R . .
H14V H 0.9736 0.1149 -0.6654 0.200 Uiso 1 1 calc R . .
C146 C 0.980(3) 0.1823(9) -0.804(3) 0.111(10) Uiso 1 1 d . . .

loop_
_atom_site_aniso_label
_atom_site_aniso_U_11
_atom_site_aniso_U_22
_atom_site_aniso_U_33
_atom_site_aniso_U_23
_atom_site_aniso_U_13
_atom_site_aniso_U_12
Pt1 0.0306(4) 0.0256(4) 0.0237(3) -0.0038(3) 0.0136(3) 0.0021(3)
Pt2 0.0263(3) 0.0297(4) 0.0199(3) 0.0020(3) 0.0147(3) -0.0003(3)
Pt3 0.0203(3) 0.0277(4) 0.0176(3) 0.0002(3) 0.0069(2) -0.0013(3)
Pt4 0.0192(3) 0.0238(3) 0.0310(3) -0.0101(3) 0.0152(3) -0.0011(3)
P1 0.031(3) 0.030(3) 0.035(2) -0.010(2) 0.006(2) 0.008(2)
P2 0.031(3) 0.038(3) 0.034(2) -0.001(2) 0.011(2) 0.006(2)
P3 0.049(3) 0.033(3) 0.027(2) -0.0052(19) 0.027(2) -0.016(2)
P4 0.033(3) 0.030(2) 0.031(2) 0.0078(19) 0.021(2) 0.005(2)
P5 0.025(2) 0.028(3) 0.033(2) -0.0038(19) 0.002(2) 0.007(2)
P6 0.024(2) 0.038(3) 0.026(2) 0.0053(19) 0.0114(18) -0.003(2)
P7 0.023(2) 0.025(2) 0.040(3) -0.0088(19) 0.021(2) -0.0005(19)
P8 0.025(3) 0.039(3) 0.060(3) -0.011(2) 0.022(2) 0.000(2)
O1 0.020(6) 0.037(7) 0.043(7) 0.002(5) 0.010(5) 0.006(5)
O2 0.049(8) 0.031(7) 0.047(7) 0.015(6) 0.036(6) 0.018(6)
O3 0.026(6) 0.061(8) 0.021(6) 0.018(5) 0.011(5) 0.019(6)
O4 0.057(8) 0.022(6) 0.031(6) 0.003(5) 0.033(6) -0.007(5)
O5 0.063(9) 0.026(7) 0.021(6) -0.002(5) 0.011(6) -0.012(6)
O6 0.021(6) 0.034(7) 0.050(7) -0.006(6) 0.017(5) -0.002(5)
O7 0.026(6) 0.041(7) 0.018(5) -0.004(5) 0.011(5) -0.004(5)
O8 0.057(8) 0.036(7) 0.045(7) -0.001(6) 0.034(7) -0.014(6)

loop_
_atom_type_symbol
_atom_type_description
_atom_type_scat_dispersion_real
_atom_type_scat_dispersion_imag
_atom_type_scat_source
C C 0.0033 0.0016 'International Tables Vol C Tables 4.2.6.8 and 6.1.1.4'
H H 0.0000 0.0000 'International Tables Vol C Tables 4.2.6.8 and 6.1.1.4'
O O 0.0106 0.0060 'International Tables Vol C Tables 4.2.6.8 and 6.1.1.4'
P P 0.1023 0.0942 'International Tables Vol C Tables 4.2.6.8 and 6.1.1.4'
Pt Pt -1.7033 8.3905 'International Tables Vol C Tables 4.2.6.8 and 6.1.1.4'

loop_
_geom_angle_atom_site_label_1
_geom_angle_atom_site_label_2
_geom_angle_atom_site_label_3
_geom_angle
C1 Pt1 C25 86.0(7)
C1 Pt1 P1 90.0(5)
C25 Pt1 P1 174.7(5)
C1 Pt1 P2 170.3(5)
C25 Pt1 P2 84.6(5)
P1 Pt1 P2 99.49(16)
C48 Pt2 C24 85.0(6)
C48 Pt2 P4 167.2(4)
C24 Pt2 P4 83.5(5)
C48 Pt2 P3 86.4(4)
C24 Pt2 P3 170.2(5)
P4 Pt2 P3 105.54(15)
C73 Pt3 C97 87.0(6)
C73 Pt3 P5 173.2(4)
C97 Pt3 P5 86.3(5)
C73 Pt3 P6 85.3(4)
C97 Pt3 P6 172.0(5)
P5 Pt3 P6 101.44(16)
C120 Pt4 C96 86.2(6)
C120 Pt4 P7 88.4(4)
C96 Pt4 P7 174.6(5)
C120 Pt4 P8 171.3(4)
C96 Pt4 P8 85.5(5)
P7 Pt4 P8 99.84(16)
C53 P1 C49 104.7(9)
C53 P1 C51 98.7(9)
C49 P1 C51 104.4(9)
C53 P1 Pt1 116.2(7)
C49 P1 Pt1 116.9(7)
C51 P1 Pt1 113.7(7)
C59 P2 C55 103.8(11)
C59 P2 C57 105.0(18)
C55 P2 C57 93.8(16)
C59 P2 C161 87.0(14)
C55 P2 C161 112.8(14)
C57 P2 C161 23.3(16)
C59 P2 Pt1 117.2(9)
C55 P2 Pt1 121.7(7)
C57 P2 Pt1 112.0(14)
C161 P2 Pt1 109.2(11)
C61 P3 C63 106.1(12)
C61 P3 C65 100.1(9)
C63 P3 C65 98.4(13)
C61 P3 C163 95.3(10)
C63 P3 C163 21.3(11)
C65 P3 C163 118.8(13)
C61 P3 Pt2 123.1(5)
C63 P3 Pt2 114.6(10)
C65 P3 Pt2 110.8(8)
C163 P3 Pt2 108.5(8)
C71 P4 C69 104.9(8)
C71 P4 C67 102.3(9)
C69 P4 C67 105.1(9)
C71 P4 Pt2 110.7(6)
C69 P4 Pt2 121.1(6)
C67 P4 Pt2 110.9(7)
C125 P5 C121 102.7(8)
C125 P5 C123 98.7(10)
C121 P5 C123 103.7(9)
C125 P5 Pt3 118.7(6)
C121 P5 Pt3 113.8(6)
C123 P5 Pt3 116.8(8)
C129 P6 C131 103.3(8)
C129 P6 C127 99.2(8)
C131 P6 C127 106.7(9)
C129 P6 Pt3 111.6(5)
C131 P6 Pt3 120.1(6)
C127 P6 Pt3 113.4(7)
C137 P7 C133 99.9(8)
C137 P7 C135 102.0(9)
C133 P7 C135 101.6(8)
C137 P7 Pt4 118.7(6)
C133 P7 Pt4 115.0(6)
C135 P7 Pt4 116.8(6)
C143 P8 C141 102.1(13)
C143 P8 C149 82.6(16)
C141 P8 C149 123.1(17)
C143 P8 C139 115.4(19)
C141 P8 C139 87.1(17)
C149 P8 C139 43.8(18)
C143 P8 Pt4 114.6(11)
C141 P8 Pt4 118.2(9)
C149 P8 Pt4 110.0(14)
C139 P8 Pt4 116.0(16)
C146 O10 C147 108(3)
C2 C1 Pt1 175.2(15)
C1 C2 C3 165.0(18)
C4 C3 C2 126.5(15)
C4 C3 C12 117.2(14)
C2 C3 C12 116.3(14)
C3 C4 C5 121.3(15)
C4 C5 C6 121.8(15)
C4 C5 C10 120.4(14)
C6 C5 C10 117.6(14)
C7 C6 C5 121.3(16)
C6 C7 C8 120.4(17)
C7 C8 C9 121.2(16)
C8 C9 C10 120.9(14)
C9 C10 C11 122.7(14)
C9 C10 C5 118.5(14)
C11 C10 C5 118.9(13)
C12 C11 C10 118.2(14)
C12 C11 C13 118.6(13)
C10 C11 C13 123.0(13)
C11 C12 O1 121.0(14)
C11 C12 C3 124.1(15)
O1 C12 C3 114.8(13)
C14 C13 C22 119.6(13)
C14 C13 C11 123.5(13)
C22 C13 C11 116.9(12)
O2 C14 C13 120.1(13)
O2 C14 C15 118.8(13)
C13 C14 C15 121.0(13)
C16 C15 C14 120.2(13)
C16 C15 C23 121.7(13)
C14 C15 C23 118.1(12)
C15 C16 C17 121.1(15)
C18 C17 C16 120.9(15)
C18 C17 C22 119.2(14)
C16 C17 C22 119.8(14)
C17 C18 C19 122.5(16)
C18 C19 C20 117.9(16)
C21 C20 C19 118.2(15)
C22 C21 C20 123.0(16)
C21 C22 C17 119.0(14)
C21 C22 C13 123.1(14)
C17 C22 C13 117.7(13)
C24 C23 C15 172.9(16)
C23 C24 Pt2 179.6(17)
C26 C25 Pt1 170.6(15)
C25 C26 C27 160.6(18)
C28 C27 C36 119.1(14)
C28 C27 C26 123.4(14)
C36 C27 C26 117.5(13)
C27 C28 C29 119.5(14)
C34 C29 C30 121.9(16)
C34 C29 C28 119.4(14)
C30 C29 C28 118.7(15)
C31 C30 C29 118.2(19)
C30 C31 C32 120(2)
C33 C32 C31 119(2)
C32 C33 C34 123.3(17)
C33 C34 C29 116.6(15)
C33 C34 C35 124.3(15)
C29 C34 C35 118.7(14)
C36 C35 C34 121.0(14)
C36 C35 C37 120.2(13)
C34 C35 C37 118.8(13)
C35 C36 O3 121.3(13)
C35 C36 C27 121.8(14)
O3 C36 C27 116.7(13)
C46 C37 C38 121.5(14)
C46 C37 C35 119.8(14)
C38 C37 C35 118.6(12)
C39 C38 C43 118.3(14)
C39 C38 C37 124.8(14)
C43 C38 C37 116.9(13)
C40 C39 C38 121.4(16)
C41 C40 C39 121.2(17)
C42 C41 C40 119.6(18)
C41 C42 C43 121.3(15)
C38 C43 C44 121.2(13)
C38 C43 C42 118.3(13)
C44 C43 C42 120.5(13)
C45 C44 C43 120.5(14)
C44 C45 C46 118.9(13)
C44 C45 C47 123.6(14)
C46 C45 C47 117.5(14)
C37 C46 O4 121.3(13)
C37 C46 C45 120.9(14)
O4 C46 C45 117.7(12)
C48 C47 C45 168.9(17)
C47 C48 Pt2 171.1(13)
C50 C49 P1 112.8(14)
C52 C51 P1 112.4(15)
C54 C53 P1 114.5(14)
C56 C55 P2 119.3(14)
C58 C57 P2 111(3)
C162 C161 P2 110(2)
C60 C59 P2 120(3)
C60 C59 C165 26(3)
P2 C59 C165 94.3(19)
C62 C61 P3 117.0(12)
C64 C63 P3 109(2)
C164 C163 P3 115(3)
C66 C65 P3 111.0(18)
C68 C67 P4 113.9(14)
C70 C69 P4 117.2(12)
C72 C71 P4 111.9(13)
C74 C73 Pt3 173.0(14)
C73 C74 C75 176.6(17)
C76 C75 C84 119.5(16)
C76 C75 C74 122.1(15)
C84 C75 C74 118.0(14)
C75 C76 C77 121.0(17)
C78 C77 C82 120.7(16)
C78 C77 C76 122.0(16)
C82 C77 C76 117.3(15)
C79 C78 C77 121.9(19)
C78 C79 C80 120(2)
C81 C80 C79 119.1(19)
C80 C81 C82 122.2(16)
C77 C82 C83 121.9(14)
C77 C82 C81 116.4(14)
C83 C82 C81 121.8(13)
C84 C83 C82 118.0(13)
C84 C83 C85 121.7(13)
C82 C83 C85 120.0(13)
O7 C84 C83 118.4(12)
O7 C84 C75 119.4(13)
C83 C84 C75 122.2(14)
C94 C85 C86 119.6(13)
C94 C85 C83 123.2(13)
C86 C85 C83 117.1(12)
C87 C86 C85 124.6(13)
C87 C86 C91 116.7(13)
C85 C86 C91 118.7(13)
C86 C87 C88 121.8(14)
C89 C88 C87 120.0(15)
C88 C89 C90 122.5(16)
C89 C90 C91 120.2(15)
C92 C91 C90 121.9(14)
C92 C91 C86 119.5(14)
C90 C91 C86 118.6(13)
C91 C92 C93 121.3(14)
C92 C93 C95 123.5(14)
C92 C93 C94 116.0(14)
C95 C93 C94 120.4(14)
C85 C94 O8 120.1(13)
C85 C94 C93 124.6(14)
O8 C94 C93 115.2(13)
C96 C95 C93 169.9(17)
C95 C96 Pt4 174.0(14)
C98 C97 Pt3 172.9(14)
C97 C98 C99 168.6(17)
C100 C99 C108 118.8(14)
C100 C99 C98 126.2(14)
C108 C99 C98 114.9(13)
C99 C100 C101 121.5(15)
C102 C101 C100 121.8(15)
C102 C101 C106 119.2(14)
C100 C101 C106 119.0(14)
C101 C102 C103 119.5(17)
C104 C103 C102 121.6(19)
C105 C104 C103 119.6(18)
C104 C105 C106 123.3(17)
C107 C106 C105 121.8(15)
C107 C106 C101 121.4(14)
C105 C106 C101 116.8(14)
C108 C107 C106 116.0(14)
C108 C107 C109 119.5(13)
C106 C107 C109 124.4(13)
O5 C108 C107 118.9(13)
O5 C108 C99 118.0(12)
C107 C108 C99 123.0(14)
C110 C109 C118 119.2(14)
C110 C109 C107 120.3(13)
C118 C109 C107 120.3(14)
C109 C110 C111 123.9(14)
C109 C110 C115 118.5(13)
C111 C110 C115 117.6(14)
C112 C111 C110 121.8(16)
C111 C112 C113 122.4(16)
C114 C113 C112 116.0(16)
C113 C114 C115 122.2(15)
C114 C115 C116 120.5(14)
C114 C115 C110 119.5(14)
C116 C115 C110 119.9(14)
C117 C116 C115 121.1(15)
C116 C117 C118 119.0(15)
C116 C117 C119 122.3(15)
C118 C117 C119 118.7(15)
O6 C118 C109 119.0(14)
O6 C118 C117 118.9(14)
C109 C118 C117 122.1(15)
C120 C119 C117 174.0(17)
C119 C120 Pt4 178.1(14)
C122 C121 P5 114.0(13)
C124 C123 C168 40(4)
C124 C123 P5 113(2)
C168 C123 P5 114(4)
C126 C125 P5 117.4(13)
C128 C127 P6 110.3(16)
C130 C129 P6 112.6(12)
C132 C131 P6 116.6(14)
C134 C133 P7 113.9(13)
C136 C135 P7 110.9(13)
C138 C137 P7 115.9(13)
C140 C139 P8 103(3)
C140 C149 P8 118(3)
C149 C140 C139 57(3)
C142 C141 C167 26(2)
C142 C141 P8 119(2)
C167 C141 P8 107(2)
C144 C143 P8 110(3)
C148 C147 O10 96(4)
O11 C146 O10 124(3)
O11 C146 C145 135(4)
O10 C146 C145 100(3)

loop_
_geom_bond_atom_site_label_1
_geom_bond_atom_site_label_2
_geom_bond_distance
Pt1 C1 1.962(16)
Pt1 C25 2.019(17)
Pt1 P1 2.304(4)
Pt1 P2 2.320(5)
Pt2 C48 1.990(15)
Pt2 C24 2.005(17)
Pt2 P4 2.306(5)
Pt2 P3 2.317(4)
Pt3 C73 1.978(15)
Pt3 C97 1.988(15)
Pt3 P5 2.306(5)
Pt3 P6 2.307(4)
Pt4 C120 1.982(15)
Pt4 C96 1.978(16)
Pt4 P7 2.306(4)
Pt4 P8 2.309(5)
P1 C53 1.831(19)
P1 C49 1.85(2)
P1 C51 1.858(19)
P2 C59 1.82(3)
P2 C55 1.84(2)
P2 C57 1.89(4)
P2 C161 1.94(4)
P3 C61 1.802(15)
P3 C63 1.83(3)
P3 C65 1.86(2)
P3 C163 2.03(3)
P4 C71 1.796(18)
P4 C69 1.811(16)
P4 C67 1.84(2)
P5 C125 1.824(18)
P5 C121 1.847(17)
P5 C123 1.85(2)
P6 C129 1.816(16)
P6 C131 1.820(19)
P6 C127 1.87(2)
P7 C137 1.830(19)
P7 C133 1.829(17)
P7 C135 1.843(17)
P8 C143 1.75(3)
P8 C141 1.89(3)
P8 C149 1.91(4)
P8 C139 1.97(5)
O1 C12 1.400(18)
O2 C14 1.344(17)
O3 C36 1.365(17)
O4 C46 1.357(17)
O5 C108 1.380(17)
O6 C118 1.362(18)
O7 C84 1.372(16)
O8 C94 1.409(18)
O10 C146 1.40(4)
O10 C147 1.67(4)
O11 C146 1.14(3)
C1 C2 1.23(2)
C2 C3 1.45(2)
C3 C4 1.37(2)
C3 C12 1.46(2)
C4 C5 1.39(2)
C5 C6 1.45(2)
C5 C10 1.44(2)
C6 C7 1.37(2)
C7 C8 1.39(2)
C8 C9 1.38(2)
C9 C10 1.43(2)
C10 C11 1.44(2)
C11 C12 1.33(2)
C11 C13 1.47(2)
C13 C14 1.360(19)
C13 C22 1.457(19)
C14 C15 1.42(2)
C15 C16 1.35(2)
C15 C23 1.437(19)
C16 C17 1.41(2)
C17 C18 1.37(2)
C17 C22 1.42(2)
C18 C19 1.40(2)
C19 C20 1.43(2)
C20 C21 1.39(2)
C21 C22 1.37(2)
C23 C24 1.25(2)
C25 C26 1.24(2)
C26 C27 1.43(2)
C27 C28 1.38(2)
C27 C36 1.413(19)
C28 C29 1.43(2)
C29 C34 1.41(2)
C29 C30 1.42(2)
C30 C31 1.43(3)
C31 C32 1.39(3)
C32 C33 1.39(2)
C33 C34 1.41(2)
C34 C35 1.41(2)
C35 C36 1.34(2)
C35 C37 1.54(2)
C37 C46 1.35(2)
C37 C38 1.44(2)
C38 C39 1.39(2)
C38 C43 1.418(19)
C39 C40 1.38(2)
C40 C41 1.38(2)
C41 C42 1.35(2)
C42 C43 1.44(2)
C43 C44 1.41(2)
C44 C45 1.37(2)
C45 C46 1.446(19)
C45 C47 1.43(2)
C47 C48 1.21(2)
C49 C50 1.53(3)
C51 C52 1.49(3)
C53 C54 1.54(2)
C55 C56 1.54(3)
C57 C58 1.48(6)
C161 C162 1.67(5)
C59 C60 1.26(4)
C59 C165 1.83(5)
C61 C62 1.53(2)
C63 C64 1.55(5)
C163 C164 1.54(7)
C65 C66 1.52(3)
C67 C68 1.50(3)
C69 C70 1.51(2)
C71 C72 1.61(3)
C73 C74 1.23(2)
C74 C75 1.43(2)
C75 C76 1.37(2)
C75 C84 1.42(2)
C76 C77 1.45(2)
C77 C78 1.39(2)
C77 C82 1.42(2)
C78 C79 1.39(3)
C79 C80 1.40(3)
C80 C81 1.40(2)
C81 C82 1.44(2)
C82 C83 1.417(19)
C83 C84 1.39(2)
C83 C85 1.492(19)
C85 C94 1.347(19)
C85 C86 1.43(2)
C86 C87 1.40(2)
C86 C91 1.46(2)
C87 C88 1.40(2)
C88 C89 1.35(2)
C89 C90 1.35(2)
C90 C91 1.43(2)
C91 C92 1.41(2)
C92 C93 1.43(2)
C93 C95 1.40(2)
C93 C94 1.45(2)
C95 C96 1.25(2)
C97 C98 1.22(2)
C98 C99 1.45(2)
C99 C100 1.36(2)
C99 C108 1.42(2)
C100 C101 1.40(2)
C101 C102 1.40(2)
C101 C106 1.42(2)
C102 C103 1.42(2)
C103 C104 1.34(2)
C104 C105 1.35(2)
C105 C106 1.43(2)
C106 C107 1.42(2)
C107 C108 1.407(18)
C107 C109 1.47(2)
C109 C110 1.42(2)
C109 C118 1.41(2)
C110 C111 1.41(2)
C110 C115 1.45(2)
C111 C112 1.32(2)
C112 C113 1.48(2)
C113 C114 1.37(2)
C114 C115 1.41(2)
C115 C116 1.40(2)
C116 C117 1.40(2)
C117 C118 1.40(2)
C117 C119 1.44(2)
C119 C120 1.22(2)
C121 C122 1.53(2)
C123 C124 1.46(4)
C123 C168 1.51(9)
C125 C126 1.54(2)
C127 C128 1.50(3)
C129 C130 1.53(2)
C131 C132 1.54(2)
C133 C134 1.57(2)
C135 C136 1.51(2)
C137 C138 1.58(2)
C139 C140 1.62(5)
C149 C140 1.36(4)
C141 C142 1.58(5)
C141 C167 1.70(5)
C143 C144 1.46(4)
C148 C147 1.46(5)
C145 C146 1.52(5)
